data_7009883
loop_
_publ_author_name
'Gao, Yuan'
'Kuncheria, Joshi K.'
'Jenkins, Hilary A.'
'Puddephatt, Richard J.'
'Yap, Glenn P. A.'

_publ_section_title
;
 The interconversion of formic acid and hydrogen/carbon dioxide using a
 binuclear ruthenium complex catalyst
;
_journal_issue 18
_journal_name_full 'Journal of the Chemical Society, Dalton Transactions'
_journal_page_first 3212
_journal_paper_doi 10.1039/b004234j
_journal_year 2000
_chemical_formula_sum 'C59 H59 O5 P4 Ru2'
_chemical_formula_weight 1174.08
_chemical_name_systematic
; 
 ? 
;
_space_group_IT_number 14
_symmetry_cell_setting monoclinic
_symmetry_space_group_name_Hall '-P 2yn'
_symmetry_space_group_name_H-M 'P 1 21/n 1'
_atom_sites_solution_hydrogens geom
_atom_sites_solution_primary direct
_atom_sites_solution_secondary difmap
_audit_creation_method SHELXL
_cell_angle_alpha 90.00
_cell_angle_beta 97.817(1)
_cell_angle_gamma 90.00
_cell_formula_units_Z 4
_cell_length_a 11.583(1)
_cell_length_b 28.557(3)
_cell_length_c 16.783(2)
_cell_measurement_reflns_used 'reflections from 60 data frames'
_cell_measurement_temperature 296(2)
_cell_measurement_theta_max 28.29
_cell_measurement_theta_min 1.47
_cell_volume 5499.8(10)
_computing_cell_refinement 'Siemens SAINT'
_computing_data_collection 'Siemens SMART'
_computing_data_reduction 'Siemens SHELXTL XPREP'
_computing_molecular_graphics 'Siemens SHELXTL XP'
_computing_publication_material 'Siemens SHELXTL XCIF'
_computing_structure_refinement 'SHELXL-93 (Sheldrick, 1993)'
_computing_structure_solution 'SHELXS-86 (Sheldrick, 1990)'
_diffrn_ambient_temperature 296(2)
_diffrn_measurement_device 'Siemens SMART CCD'
_diffrn_measurement_method 'hemisphere scans'
_diffrn_radiation_monochromator graphite
_diffrn_radiation_source 'fine-focus sealed tube'
_diffrn_radiation_type MoK\a
_diffrn_radiation_wavelength 0.71073
_diffrn_reflns_av_R_equivalents 0.0306
_diffrn_reflns_av_sigmaI/netI 0.0364
_diffrn_reflns_limit_h_max 12
_diffrn_reflns_limit_h_min -15
_diffrn_reflns_limit_k_max 36
_diffrn_reflns_limit_k_min -37
_diffrn_reflns_limit_l_max 20
_diffrn_reflns_limit_l_min -22
_diffrn_reflns_number 20998
_diffrn_reflns_theta_max 22.50
_diffrn_reflns_theta_min 1.42
_diffrn_standards_decay_% <1
_diffrn_standards_number '50 standard frames at start and end'
_exptl_absorpt_coefficient_mu 0.713
_exptl_absorpt_correction_T_max 0.801474
_exptl_absorpt_correction_T_min 0.711622
_exptl_absorpt_correction_type empirical
_exptl_crystal_colour 'dark red'
_exptl_crystal_density_diffrn 1.418
_exptl_crystal_description block
_exptl_crystal_F_000 2404
_exptl_crystal_size_max 0.40
_exptl_crystal_size_mid 0.40
_exptl_crystal_size_min 0.30
_refine_diff_density_max 1.110
_refine_diff_density_min -0.400
_refine_diff_density_rms 0.064
_refine_ls_extinction_method none
_refine_ls_goodness_of_fit_all 1.114
_refine_ls_goodness_of_fit_obs 1.168
_refine_ls_hydrogen_treatment idealized
_refine_ls_matrix_type full
_refine_ls_number_parameters 631
_refine_ls_number_reflns 7110
_refine_ls_number_restraints 0
_refine_ls_restrained_S_all 1.126
_refine_ls_restrained_S_obs 1.168
_refine_ls_R_factor_all 0.0560
_refine_ls_R_factor_obs 0.0414
_refine_ls_shift/esd_max 0.022
_refine_ls_shift/esd_mean 0.001
_refine_ls_structure_factor_coef Fsqd
_refine_ls_weighting_details 'w=1/[\s^2^(Fo^2^)+(0.0351P)^2^+8.4654P] where P=(Fo^2^+2Fc^2^)/3'
_refine_ls_weighting_scheme calc
_refine_ls_wR_factor_all 0.0955
_refine_ls_wR_factor_obs 0.0890
_reflns_number_observed 5848
_reflns_number_total 7115
_reflns_observed_criterion >2sigma(I)
_cod_data_source_file b004234j.txt
_cod_data_source_block rp025
_cod_depositor_comments
;
The following automatic conversions were performed:
'_symmetry_cell_setting' value 'Monoclinic' changed to 'monoclinic'
according to '/home/saulius/struct/CIF-dictionaries/cif_core.dic'
dictionary named 'cif_core.dic' version 2.4.1 from 2010-06-29.

Automatic conversion script
Id: cif_fix_enum 1527 2010-12-29 10:47:43Z saulius 

The following automatic conversions were performed:

'_refine_ls_weighting_scheme' value 'calc
w=1/[\s^2^(Fo^2^)+(0.0351P)^2^+8.4654P] where P=(Fo^2^+2Fc^2^)/3' was
changed to 'calc'. New tag '_refine_ls_weighting_details' was
created. The value of the new tag was set to
'w=1/[\s^2^(Fo^2^)+(0.0351P)^2^+8.4654P] where P=(Fo^2^+2Fc^2^)/3'.

Automatic conversion script
Id: cif_fix_values 3143 2015-03-26 13:38:13Z robertas 
;
_cod_original_cell_volume 5499.7(9)
_cod_original_sg_symbol_H-M P2(1)/n
_cod_database_code 7009883

loop_
_symmetry_equiv_pos_as_xyz
'x, y, z'
'-x+1/2, y+1/2, -z+1/2'
'-x, -y, -z'
'x-1/2, -y-1/2, z-1/2'

loop_
_atom_site_aniso_label
_atom_site_aniso_U_11
_atom_site_aniso_U_22
_atom_site_aniso_U_33
_atom_site_aniso_U_23
_atom_site_aniso_U_13
_atom_site_aniso_U_12
Ru1 0.0368(2) 0.0289(2) 0.0342(2) -0.0042(2) 0.0063(2) -0.0003(2)
Ru2 0.0374(2) 0.0318(2) 0.0367(2) -0.0008(2) 0.0069(2) 0.0010(2)
P1 0.0473(8) 0.0290(7) 0.0379(7) -0.0027(6) 0.0107(6) -0.0001(6)
P2 0.0415(8) 0.0361(8) 0.0373(7) -0.0017(6) 0.0102(6) 0.0029(6)
P3 0.0321(7) 0.0305(7) 0.0349(7) -0.0050(5) 0.0059(6) -0.0014(5)
P4 0.0385(7) 0.0299(7) 0.0377(7) -0.0013(6) 0.0063(6) -0.0011(6)
C1 0.081(4) 0.040(3) 0.053(4) -0.006(3) 0.019(3) -0.001(3)
C2 0.050(3) 0.028(3) 0.044(3) -0.002(2) 0.015(3) 0.004(2)
C3 0.048(3) 0.042(3) 0.059(4) 0.005(3) 0.010(3) 0.007(3)
C4 0.044(3) 0.032(3) 0.039(3) -0.010(2) 0.006(2) -0.001(2)
C5 0.051(3) 0.043(3) 0.035(3) -0.001(2) 0.012(2) 0.005(2)
C11 0.088(5) 0.047(4) 0.045(3) -0.003(3) 0.005(3) 0.009(3)
C12 0.120(6) 0.048(4) 0.058(4) 0.003(3) -0.001(4) 0.011(4)
C13 0.146(8) 0.051(5) 0.071(5) 0.008(4) 0.021(5) -0.017(5)
C14 0.106(6) 0.063(5) 0.094(5) 0.013(4) 0.034(5) -0.022(4)
C15 0.084(5) 0.049(4) 0.080(5) 0.008(3) 0.022(4) -0.016(3)
C16 0.079(4) 0.026(3) 0.040(3) -0.001(2) 0.014(3) 0.001(3)
C21 0.056(4) 0.061(4) 0.055(4) -0.014(3) 0.001(3) 0.011(3)
C22 0.066(4) 0.100(6) 0.054(4) -0.014(4) -0.008(3) 0.013(4)
C23 0.075(5) 0.104(6) 0.064(4) -0.039(5) -0.005(4) -0.006(4)
C24 0.121(6) 0.064(5) 0.073(5) -0.028(4) 0.003(5) -0.019(5)
C25 0.102(5) 0.045(4) 0.064(4) -0.012(3) -0.002(4) 0.000(3)
C26 0.048(3) 0.041(3) 0.045(3) -0.015(3) 0.010(3) 0.000(3)
C31 0.057(4) 0.124(6) 0.053(4) 0.005(4) 0.016(3) 0.009(4)
C32 0.061(5) 0.173(9) 0.074(5) 0.011(5) 0.032(4) 0.015(5)
C33 0.048(4) 0.112(6) 0.081(5) 0.012(4) 0.019(4) 0.004(4)
C34 0.043(4) 0.077(4) 0.066(4) -0.007(3) 0.003(3) 0.002(3)
C35 0.050(4) 0.079(5) 0.054(4) -0.018(3) 0.007(3) 0.005(3)
C36 0.048(3) 0.043(3) 0.050(3) 0.000(3) 0.017(3) 0.005(3)
C41 0.068(4) 0.068(4) 0.049(4) 0.002(3) 0.008(3) 0.007(3)
C42 0.107(6) 0.099(6) 0.052(4) 0.022(4) -0.010(4) -0.001(5)
C43 0.169(9) 0.107(7) 0.047(4) -0.011(5) 0.000(5) -0.035(6)
C44 0.193(9) 0.075(5) 0.046(4) -0.009(4) 0.011(5) -0.013(6)
C45 0.121(6) 0.055(4) 0.043(4) -0.009(3) 0.011(4) 0.004(4)
C46 0.054(3) 0.050(4) 0.039(3) 0.000(3) 0.012(3) -0.003(3)
C51 0.043(3) 0.054(4) 0.057(4) -0.001(3) 0.000(3) -0.006(3)
C52 0.053(4) 0.075(5) 0.060(4) -0.002(3) -0.008(3) -0.014(3)
C53 0.077(5) 0.079(5) 0.056(4) -0.019(4) -0.001(4) -0.030(4)
C54 0.087(5) 0.049(4) 0.071(4) -0.017(3) 0.008(4) -0.016(4)
C55 0.063(4) 0.044(4) 0.062(4) -0.006(3) -0.002(3) -0.004(3)
C56 0.040(3) 0.036(3) 0.037(3) -0.001(2) 0.006(2) -0.004(2)
C61 0.052(4) 0.055(4) 0.064(4) 0.009(3) 0.003(3) 0.003(3)
C62 0.072(5) 0.062(4) 0.079(5) 0.016(4) -0.007(4) 0.015(3)
C63 0.102(5) 0.049(4) 0.052(4) 0.010(3) -0.006(4) 0.004(4)
C64 0.089(5) 0.060(4) 0.064(4) 0.021(3) 0.026(4) 0.005(4)
C65 0.063(4) 0.056(4) 0.062(4) 0.015(3) 0.014(3) 0.012(3)
C66 0.050(3) 0.030(3) 0.043(3) -0.002(2) 0.002(3) 0.000(2)
C71 0.043(3) 0.058(4) 0.044(3) -0.009(3) 0.003(3) -0.004(3)
C72 0.049(4) 0.087(5) 0.050(4) -0.003(3) -0.003(3) -0.008(3)
C73 0.075(5) 0.085(5) 0.046(4) -0.024(4) 0.006(3) -0.030(4)
C74 0.084(5) 0.058(4) 0.059(4) -0.026(3) 0.020(4) -0.017(4)
C75 0.061(4) 0.044(3) 0.052(3) -0.012(3) 0.006(3) -0.006(3)
C76 0.037(3) 0.038(3) 0.036(3) -0.005(2) 0.009(2) -0.010(2)
C81 0.042(3) 0.066(4) 0.052(3) 0.000(3) 0.009(3) 0.000(3)
C82 0.056(4) 0.068(4) 0.071(4) -0.002(3) 0.022(3) -0.006(3)
C83 0.041(4) 0.067(4) 0.100(5) -0.022(4) 0.023(4) -0.011(3)
C84 0.036(4) 0.077(5) 0.098(5) 0.000(4) 0.004(3) 0.009(3)
C85 0.045(3) 0.059(4) 0.065(4) 0.007(3) 0.007(3) 0.007(3)
C86 0.042(3) 0.032(3) 0.044(3) -0.016(2) 0.010(2) -0.007(2)
C91 0.136(8) 0.092(7) 0.217(12) -0.016(7) 0.058(8) -0.024(6)
C92 0.160(10) 0.076(7) 0.120(7) 0.017(5) 0.051(7) -0.039(7)
C93 0.248(14) 0.108(8) 0.131(9) 0.031(7) 0.065(9) 0.047(9)
C94 0.203(12) 0.113(8) 0.147(10) -0.030(7) 0.064(9) -0.035(8)
C95 0.124(8) 0.068(5) 0.147(9) 0.034(6) 0.057(7) 0.012(5)
C96 0.202(11) 0.194(12) 0.112(8) 0.061(8) 0.067(8) 0.065(9)
O1 0.176(5) 0.067(3) 0.060(3) 0.018(3) 0.037(3) 0.001(3)
O2 0.044(2) 0.060(3) 0.052(2) 0.008(2) 0.000(2) 0.005(2)
O3 0.050(3) 0.069(3) 0.117(4) 0.019(3) 0.022(2) -0.010(2)
O91 0.234(10) 0.113(6) 0.330(13) 0.014(7) 0.110(9) -0.066(6)
O92 0.130(6) 0.155(7) 0.320(12) 0.074(7) 0.088(7) 0.034(5)

loop_
_atom_site_label
_atom_site_type_symbol
_atom_site_fract_x
_atom_site_fract_y
_atom_site_fract_z
_atom_site_U_iso_or_equiv
_atom_site_thermal_displace_type
_atom_site_occupancy
_atom_site_calc_flag
_atom_site_refinement_flags
_atom_site_disorder_group
Ru1 Ru 0.88085(3) 0.157469(13) 0.75451(2) 0.03317(12) Uani 1 d . .
Ru2 Ru 0.72978(3) 0.106572(14) 0.84623(2) 0.03513(13) Uani 1 d . .
P1 P 0.83963(11) 0.22781(4) 0.81512(8) 0.0376(3) Uani 1 d . .
P2 P 0.66120(11) 0.17621(5) 0.89884(7) 0.0379(3) Uani 1 d . .
P3 P 0.94706(10) 0.08842(4) 0.70302(7) 0.0324(3) Uani 1 d . .
P4 P 0.80603(11) 0.03367(4) 0.81114(7) 0.0352(3) Uani 1 d . .
C1 C 0.8894(5) 0.1880(2) 0.6577(4) 0.057(2) Uani 1 d . .
C2 C 0.6969(5) 0.1351(2) 0.7359(3) 0.0400(12) Uani 1 d . .
C3 C 0.5936(5) 0.0777(2) 0.8645(3) 0.0493(14) Uani 1 d . .
C4 C 0.9476(4) 0.0392(2) 0.7735(3) 0.0386(12) Uani 1 d . .
H4A H 1.0085(4) 0.0439(2) 0.8184(3) 0.046 Uiso 1 calc R .
H4B H 0.9645(4) 0.0104(2) 0.7466(3) 0.046 Uiso 1 calc R .
C5 C 0.6922(4) 0.2289(2) 0.8427(3) 0.0425(12) Uani 1 d . .
H5A H 0.6363(4) 0.2312(2) 0.7943(3) 0.051 Uiso 1 calc R .
H5B H 0.6834(4) 0.2563(2) 0.8753(3) 0.051 Uiso 1 calc R .
C11 C 0.7554(6) 0.3074(2) 0.7242(3) 0.060(2) Uani 1 d . .
H11A H 0.6821(6) 0.3007(2) 0.7380(3) 0.072 Uiso 1 calc R .
C12 C 0.7699(7) 0.3462(2) 0.6733(4) 0.077(2) Uani 1 d . .
H12A H 0.7069(7) 0.3650(2) 0.6535(4) 0.092 Uiso 1 calc R .
C13 C 0.8788(9) 0.3551(2) 0.6543(4) 0.088(2) Uani 1 d . .
H13A H 0.8888(9) 0.3803(2) 0.6208(4) 0.106 Uiso 1 calc R .
C14 C 0.9736(7) 0.3286(2) 0.6826(4) 0.085(2) Uani 1 d . .
H14A H 1.0468(7) 0.3358(2) 0.6691(4) 0.103 Uiso 1 calc R .
C15 C 0.9590(6) 0.2911(2) 0.7311(4) 0.070(2) Uani 1 d . .
H15A H 1.0229(6) 0.2726(2) 0.7500(4) 0.084 Uiso 1 calc R .
C16 C 0.8490(5) 0.2800(2) 0.7528(3) 0.0478(14) Uani 1 d . .
C21 C 0.9920(5) 0.2132(2) 0.9587(3) 0.058(2) Uani 1 d . .
H21A H 0.9905(5) 0.1819(2) 0.9433(3) 0.069 Uiso 1 calc R .
C22 C 1.0559(5) 0.2269(3) 1.0313(4) 0.075(2) Uani 1 d . .
H22A H 1.0955(5) 0.2045(3) 1.0648(4) 0.090 Uiso 1 calc R .
C23 C 1.0609(6) 0.2735(3) 1.0540(4) 0.083(2) Uani 1 d . .
H23A H 1.1057(6) 0.2826(3) 1.1017(4) 0.099 Uiso 1 calc R .
C24 C 0.9988(7) 0.3062(3) 1.0054(4) 0.087(2) Uani 1 d . .
H24A H 1.0011(7) 0.3376(3) 1.0206(4) 0.104 Uiso 1 calc R .
C25 C 0.9329(6) 0.2927(2) 0.9339(4) 0.072(2) Uani 1 d . .
H25A H 0.8899(6) 0.3150(2) 0.9022(4) 0.086 Uiso 1 calc R .
C26 C 0.9304(4) 0.2465(2) 0.9092(3) 0.0442(13) Uani 1 d . .
C31 C 0.4481(5) 0.1906(3) 0.9622(4) 0.077(2) Uani 1 d . .
H31A H 0.4926(5) 0.1939(3) 1.0123(4) 0.093 Uiso 1 calc R .
C32 C 0.3284(6) 0.1947(3) 0.9547(5) 0.100(3) Uani 1 d . .
H32A H 0.2926(6) 0.2010(3) 0.9998(5) 0.121 Uiso 1 calc R .
C33 C 0.2615(6) 0.1894(3) 0.8809(4) 0.079(2) Uani 1 d . .
H33A H 0.1809(6) 0.1924(3) 0.8765(4) 0.095 Uiso 1 calc R .
C34 C 0.3131(5) 0.1797(2) 0.8141(4) 0.063(2) Uani 1 d . .
H34A H 0.2677(5) 0.1757(2) 0.7645(4) 0.075 Uiso 1 calc R .
C35 C 0.4321(5) 0.1759(2) 0.8209(3) 0.061(2) Uani 1 d . .
H35A H 0.4667(5) 0.1694(2) 0.7752(3) 0.073 Uiso 1 calc R .
C36 C 0.5023(4) 0.1816(2) 0.8944(3) 0.0460(13) Uani 1 d . .
C41 C 0.7768(5) 0.1557(2) 1.0510(3) 0.062(2) Uani 1 d . .
H41A H 0.7847(5) 0.1260(2) 1.0299(3) 0.074 Uiso 1 calc R .
C42 C 0.8240(6) 0.1655(3) 1.1305(4) 0.088(2) Uani 1 d . .
H42A H 0.8627(6) 0.1423(3) 1.1626(4) 0.105 Uiso 1 calc R .
C43 C 0.8125(8) 0.2097(3) 1.1604(4) 0.109(3) Uani 1 d . .
H43A H 0.8449(8) 0.2164(3) 1.2129(4) 0.131 Uiso 1 calc R .
C44 C 0.7546(8) 0.2441(3) 1.1147(4) 0.105(3) Uani 1 d . .
H44A H 0.7468(8) 0.2738(3) 1.1362(4) 0.126 Uiso 1 calc R .
C45 C 0.7076(6) 0.2345(2) 1.0363(3) 0.073(2) Uani 1 d . .
H45A H 0.6685(6) 0.2579(2) 1.0050(3) 0.087 Uiso 1 calc R .
C46 C 0.7181(5) 0.1904(2) 1.0039(3) 0.0468(13) Uani 1 d . .
C51 C 0.6267(4) 0.0176(2) 0.6840(3) 0.0520(14) Uani 1 d . .
H51A H 0.6030(4) 0.0480(2) 0.6936(3) 0.062 Uiso 1 calc R .
C52 C 0.5673(5) -0.0083(2) 0.6210(4) 0.064(2) Uani 1 d . .
H52A H 0.5055(5) 0.0053(2) 0.5877(4) 0.077 Uiso 1 calc R .
C53 C 0.5991(6) -0.0533(3) 0.6075(4) 0.071(2) Uani 1 d . .
H53A H 0.5579(6) -0.0704(3) 0.5659(4) 0.086 Uiso 1 calc R .
C54 C 0.6915(6) -0.0733(2) 0.6552(4) 0.069(2) Uani 1 d . .
H54A H 0.7137(6) -0.1039(2) 0.6456(4) 0.083 Uiso 1 calc R .
C55 C 0.7518(5) -0.0476(2) 0.7180(3) 0.057(2) Uani 1 d . .
H55A H 0.8138(5) -0.0614(2) 0.7507(3) 0.069 Uiso 1 calc R .
C56 C 0.7209(4) -0.0018(2) 0.7326(3) 0.0373(12) Uani 1 d . .
C61 C 0.9416(5) -0.0331(2) 0.9109(3) 0.057(2) Uani 1 d . .
H61A H 1.0026(5) -0.0266(2) 0.8819(3) 0.069 Uiso 1 calc R .
C62 C 0.9570(6) -0.0663(2) 0.9725(4) 0.073(2) Uani 1 d . .
H62A H 1.0285(6) -0.0814(2) 0.9843(4) 0.087 Uiso 1 calc R .
C63 C 0.8683(6) -0.0770(2) 1.0157(4) 0.069(2) Uani 1 d . .
H63A H 0.8794(6) -0.0990(2) 1.0569(4) 0.083 Uiso 1 calc R .
C64 C 0.7641(6) -0.0552(2) 0.9977(4) 0.070(2) Uani 1 d . .
H64A H 0.7029(6) -0.0626(2) 1.0260(4) 0.084 Uiso 1 calc R .
C65 C 0.7483(5) -0.0215(2) 0.9370(3) 0.060(2) Uani 1 d . .
H65A H 0.6767(5) -0.0065(2) 0.9260(3) 0.072 Uiso 1 calc R .
C66 C 0.8371(4) -0.0100(2) 0.8927(3) 0.0412(12) Uani 1 d . .
C71 C 0.7819(4) 0.0898(2) 0.5631(3) 0.0489(14) Uani 1 d . .
H71A H 0.7608(4) 0.1190(2) 0.5809(3) 0.059 Uiso 1 calc R .
C72 C 0.7244(5) 0.0717(2) 0.4915(3) 0.063(2) Uani 1 d . .
H72A H 0.6660(5) 0.0891(2) 0.4615(3) 0.075 Uiso 1 calc R .
C73 C 0.7534(6) 0.0283(2) 0.4647(4) 0.069(2) Uani 1 d . .
H73A H 0.7141(6) 0.0161(2) 0.4172(4) 0.082 Uiso 1 calc R .
C74 C 0.8406(6) 0.0031(2) 0.5085(4) 0.066(2) Uani 1 d . .
H74A H 0.8606(6) -0.0262(2) 0.4906(4) 0.079 Uiso 1 calc R .
C75 C 0.8992(5) 0.0212(2) 0.5794(3) 0.0522(14) Uani 1 d . .
H75A H 0.9590(5) 0.0040(2) 0.6083(3) 0.063 Uiso 1 calc R .
C76 C 0.8698(4) 0.0648(2) 0.6079(3) 0.0366(12) Uani 1 d . .
C81 C 1.1180(5) 0.1155(2) 0.6109(3) 0.0530(14) Uani 1 d . .
H81A H 1.0563(5) 0.1304(2) 0.5798(3) 0.064 Uiso 1 calc R .
C82 C 1.2287(5) 0.1196(2) 0.5903(4) 0.064(2) Uani 1 d . .
H82A H 1.2409(5) 0.1370(2) 0.5454(4) 0.077 Uiso 1 calc R .
C83 C 1.3204(5) 0.0981(2) 0.6355(4) 0.068(2) Uani 1 d . .
H83A H 1.3952(5) 0.1012(2) 0.6219(4) 0.082 Uiso 1 calc R .
C84 C 1.3020(5) 0.0719(2) 0.7008(4) 0.071(2) Uani 1 d . .
H84A H 1.3646(5) 0.0569(2) 0.7309(4) 0.085 Uiso 1 calc R .
C85 C 1.1909(5) 0.0674(2) 0.7227(3) 0.0562(15) Uani 1 d . .
H85A H 1.1794(5) 0.0497(2) 0.7674(3) 0.067 Uiso 1 calc R .
C86 C 1.0970(4) 0.0895(2) 0.6775(3) 0.0389(12) Uani 1 d . .
C91 C 0.9764(8) 0.1018(3) 0.3727(7) 0.145(4) Uani 1 d . .
H91A H 1.0518(8) 0.0889(3) 0.3687(7) 0.217 Uiso 1 calc R .
H91B H 0.9252(8) 0.0958(3) 0.3238(7) 0.217 Uiso 1 calc R .
H91C H 0.9452(8) 0.0877(3) 0.4171(7) 0.217 Uiso 1 calc R .
C92 C 0.9867(11) 0.1517(3) 0.3854(6) 0.115(3) Uani 1 d . .
C93 C 0.8819(11) 0.1783(3) 0.3930(6) 0.158(5) Uani 1 d . .
H93A H 0.9016(11) 0.2108(3) 0.4011(6) 0.238 Uiso 1 calc R .
H93B H 0.8475(11) 0.1669(3) 0.4382(6) 0.238 Uiso 1 calc R .
H93C H 0.8275(11) 0.1749(3) 0.3449(6) 0.238 Uiso 1 calc R .
C94 C 1.3803(10) -0.0498(3) 0.9076(7) 0.151(4) Uani 1 d . .
H94A H 1.3329(10) -0.0434(3) 0.9490(7) 0.226 Uiso 1 calc R .
H94B H 1.4387(10) -0.0259(3) 0.9077(7) 0.226 Uiso 1 calc R .
H94C H 1.4175(10) -0.0797(3) 0.9174(7) 0.226 Uiso 1 calc R .
C95 C 1.3047(10) -0.0505(3) 0.8267(7) 0.109(3) Uani 1 d . .
C96 C 1.3639(10) -0.0600(4) 0.7582(6) 0.165(5) Uani 1 d . .
H96A H 1.3085(10) -0.0598(4) 0.7102(6) 0.247 Uiso 1 calc R .
H96B H 1.4006(10) -0.0902(4) 0.7645(6) 0.247 Uiso 1 calc R .
H96C H 1.4219(10) -0.0364(4) 0.7545(6) 0.247 Uiso 1 calc R .
O1 O 0.8948(5) 0.2072(2) 0.5973(3) 0.099(2) Uani 1 d . .
O2 O 0.6171(3) 0.13858(13) 0.6864(2) 0.0524(9) Uani 1 d . .
O3 O 0.5072(4) 0.05941(15) 0.8750(3) 0.0778(13) Uani 1 d . .
O91 O 1.0840(9) 0.1687(3) 0.3946(7) 0.219(5) Uani 1 d . .
O92 O 1.2021(7) -0.0451(3) 0.8201(6) 0.196(4) Uani 1 d . .

loop_
_atom_type_symbol
_atom_type_description
_atom_type_scat_dispersion_real
_atom_type_scat_dispersion_imag
_atom_type_scat_source
C C 0.0033 0.0016 'International Tables Vol C Tables 4.2.6.8 and 6.1.1.4'
H H 0.0000 0.0000 'International Tables Vol C Tables 4.2.6.8 and 6.1.1.4'
O O 0.0106 0.0060 'International Tables Vol C Tables 4.2.6.8 and 6.1.1.4'
P P 0.1023 0.0942 'International Tables Vol C Tables 4.2.6.8 and 6.1.1.4'
Ru Ru -1.2594 0.8363 'International Tables Vol C Tables 4.2.6.8 and 6.1.1.4'

loop_
_geom_angle_atom_site_label_1
_geom_angle_atom_site_label_2
_geom_angle_atom_site_label_3
_geom_angle
_geom_angle_site_symmetry_1
_geom_angle_site_symmetry_3
_geom_angle_publ_flag
C1 Ru1 C2 100.2(2) . . ?
C1 Ru1 P3 90.8(2) . . ?
C2 Ru1 P3 93.63(12) . . ?
C1 Ru1 P1 90.9(2) . . ?
C2 Ru1 P1 93.42(12) . . ?
P3 Ru1 P1 172.35(5) . . ?
C1 Ru1 Ru2 144.4(2) . . ?
C2 Ru1 Ru2 44.22(13) . . ?
P3 Ru1 Ru2 91.48(3) . . ?
P1 Ru1 Ru2 91.51(3) . . ?
C3 Ru2 C2 106.0(2) . . ?
C3 Ru2 P2 88.6(2) . . ?
C2 Ru2 P2 88.36(13) . . ?
C3 Ru2 P4 90.2(2) . . ?
C2 Ru2 P4 99.10(13) . . ?
P2 Ru2 P4 172.48(5) . . ?
C3 Ru2 Ru1 155.8(2) . . ?
C2 Ru2 Ru1 49.9(2) . . ?
P2 Ru2 Ru1 91.99(3) . . ?
P4 Ru2 Ru1 92.10(3) . . ?
C16 P1 C5 105.1(2) . . ?
C16 P1 C26 100.5(2) . . ?
C5 P1 C26 102.8(2) . . ?
C16 P1 Ru1 114.9(2) . . ?
C5 P1 Ru1 112.2(2) . . ?
C26 P1 Ru1 119.6(2) . . ?
C5 P2 C46 104.0(2) . . ?
C5 P2 C36 100.1(2) . . ?
C46 P2 C36 104.2(2) . . ?
C5 P2 Ru2 113.5(2) . . ?
C46 P2 Ru2 116.7(2) . . ?
C36 P2 Ru2 116.2(2) . . ?
C4 P3 C86 104.0(2) . . ?
C4 P3 C76 103.6(2) . . ?
C86 P3 C76 99.6(2) . . ?
C4 P3 Ru1 112.5(2) . . ?
C86 P3 Ru1 116.12(15) . . ?
C76 P3 Ru1 119.0(2) . . ?
C4 P4 C56 102.5(2) . . ?
C4 P4 C66 102.7(2) . . ?
C56 P4 C66 101.0(2) . . ?
C4 P4 Ru2 112.9(2) . . ?
C56 P4 Ru2 118.8(2) . . ?
C66 P4 Ru2 116.8(2) . . ?
O1 C1 Ru1 179.8(4) . . ?
O2 C2 Ru2 136.6(4) . . ?
O2 C2 Ru1 137.5(4) . . ?
Ru2 C2 Ru1 85.9(2) . . ?
O3 C3 Ru2 179.2(5) . . ?
P3 C4 P4 111.2(2) . . ?
P1 C5 P2 111.8(3) . . ?
C16 C11 C12 120.2(6) . . ?
C13 C12 C11 118.3(7) . . ?
C12 C13 C14 122.7(7) . . ?
C13 C14 C15 118.8(7) . . ?
C14 C15 C16 121.3(7) . . ?
C11 C16 C15 118.7(5) . . ?
C11 C16 P1 124.1(5) . . ?
C15 C16 P1 117.2(4) . . ?
C26 C21 C22 119.8(6) . . ?
C23 C22 C21 120.6(6) . . ?
C24 C23 C22 119.4(6) . . ?
C23 C24 C25 120.4(6) . . ?
C26 C25 C24 120.8(6) . . ?
C25 C26 C21 119.0(5) . . ?
C25 C26 P1 121.1(4) . . ?
C21 C26 P1 119.8(4) . . ?
C32 C31 C36 119.9(6) . . ?
C33 C32 C31 120.6(6) . . ?
C34 C33 C32 120.3(6) . . ?
C33 C34 C35 119.6(6) . . ?
C34 C35 C36 121.5(5) . . ?
C31 C36 C35 118.1(5) . . ?
C31 C36 P2 122.8(4) . . ?
C35 C36 P2 119.1(4) . . ?
C46 C41 C42 119.9(6) . . ?
C43 C42 C41 119.2(7) . . ?
C44 C43 C42 121.4(7) . . ?
C43 C44 C45 119.4(7) . . ?
C44 C45 C46 120.8(6) . . ?
C45 C46 C41 119.3(5) . . ?
C45 C46 P2 122.6(4) . . ?
C41 C46 P2 118.1(4) . . ?
C56 C51 C52 120.2(5) . . ?
C53 C52 C51 120.6(6) . . ?
C52 C53 C54 120.2(6) . . ?
C53 C54 C55 119.5(6) . . ?
C56 C55 C54 121.1(6) . . ?
C55 C56 C51 118.3(5) . . ?
C55 C56 P4 121.4(4) . . ?
C51 C56 P4 120.2(4) . . ?
C66 C61 C62 120.7(6) . . ?
C63 C62 C61 120.9(6) . . ?
C64 C63 C62 119.2(6) . . ?
C63 C64 C65 120.3(6) . . ?
C66 C65 C64 121.5(5) . . ?
C61 C66 C65 117.4(5) . . ?
C61 C66 P4 124.3(4) . . ?
C65 C66 P4 118.2(4) . . ?
C76 C71 C72 120.7(5) . . ?
C73 C72 C71 120.4(6) . . ?
C74 C73 C72 119.5(5) . . ?
C73 C74 C75 120.3(6) . . ?
C74 C75 C76 120.9(5) . . ?
C71 C76 C75 118.1(5) . . ?
C71 C76 P3 121.2(4) . . ?
C75 C76 P3 120.7(4) . . ?
C82 C81 C86 121.2(5) . . ?
C83 C82 C81 120.2(6) . . ?
C82 C83 C84 119.8(5) . . ?
C83 C84 C85 120.9(6) . . ?
C86 C85 C84 119.8(6) . . ?
C85 C86 C81 118.1(5) . . ?
C85 C86 P3 123.8(4) . . ?
C81 C86 P3 118.0(4) . . ?
O91 C92 C91 118.0(11) . . ?
O91 C92 C93 123.4(10) . . ?
C91 C92 C93 118.5(10) . . ?
O92 C95 C96 121.9(12) . . ?
O92 C95 C94 122.1(11) . . ?
C96 C95 C94 116.0(10) . . ?

loop_
_geom_bond_atom_site_label_1
_geom_bond_atom_site_label_2
_geom_bond_distance
_geom_bond_site_symmetry_2
_geom_bond_publ_flag
Ru1 C1 1.858(6) . ?
Ru1 C2 2.205(5) . ?
Ru1 P3 2.3244(13) . ?
Ru1 P1 2.3302(13) . ?
Ru1 Ru2 2.8768(6) . ?
Ru2 C3 1.842(6) . ?
Ru2 C2 2.011(5) . ?
Ru2 P2 2.3572(13) . ?
Ru2 P4 2.3670(13) . ?
P1 C16 1.831(5) . ?
P1 C5 1.829(5) . ?
P1 C26 1.852(5) . ?
P2 C5 1.836(5) . ?
P2 C46 1.842(5) . ?
P2 C36 1.838(5) . ?
P3 C4 1.836(5) . ?
P3 C86 1.844(5) . ?
P3 C76 1.847(5) . ?
P4 C4 1.843(5) . ?
P4 C56 1.840(5) . ?
P4 C66 1.851(5) . ?
C1 O1 1.162(6) . ?
C2 O2 1.161(5) . ?
C3 O3 1.163(6) . ?
C11 C16 1.371(7) . ?
C11 C12 1.421(8) . ?
C12 C13 1.367(10) . ?
C13 C14 1.365(10) . ?
C14 C15 1.369(8) . ?
C15 C16 1.409(8) . ?
C21 C26 1.394(7) . ?
C21 C22 1.393(8) . ?
C22 C23 1.383(9) . ?
C23 C24 1.378(9) . ?
C24 C25 1.386(8) . ?
C25 C26 1.383(7) . ?
C31 C32 1.379(8) . ?
C31 C36 1.396(7) . ?
C32 C33 1.376(9) . ?
C33 C34 1.368(8) . ?
C34 C35 1.372(7) . ?
C35 C36 1.392(7) . ?
C41 C46 1.388(7) . ?
C41 C42 1.398(8) . ?
C42 C43 1.372(10) . ?
C43 C44 1.366(11) . ?
C44 C45 1.381(9) . ?
C45 C46 1.383(7) . ?
C51 C56 1.386(7) . ?
C51 C52 1.393(7) . ?
C52 C53 1.364(9) . ?
C53 C54 1.371(8) . ?
C54 C55 1.392(8) . ?
C55 C56 1.385(7) . ?
C61 C66 1.376(7) . ?
C61 C62 1.395(8) . ?
C62 C63 1.371(9) . ?
C63 C64 1.356(8) . ?
C64 C65 1.393(8) . ?
C65 C66 1.388(7) . ?
C71 C76 1.379(7) . ?
C71 C72 1.392(7) . ?
C72 C73 1.376(8) . ?
C73 C74 1.369(9) . ?
C74 C75 1.388(7) . ?
C75 C76 1.393(7) . ?
C81 C82 1.377(7) . ?
C81 C86 1.390(7) . ?
C82 C83 1.365(8) . ?
C83 C84 1.367(8) . ?
C84 C85 1.392(8) . ?
C85 C86 1.391(7) . ?
C91 C92 1.442(11) . ?
C92 O91 1.218(11) . ?
C92 C93 1.453(13) . ?
C94 C95 1.512(13) . ?
C95 O92 1.189(10) . ?
C95 C96 1.441(12) . ?
